data_2013658
loop_
_publ_author_name
'Redhammer, G\"unther R.'
'Roth, G.'

_publ_section_title
;
 Lithium and sodium yttrium orthosilicate oxyapatite,
 LiY~9~(SiO~4~)~6~O~2~ and NaY~9~(SiO~4~)~6~O~2~, at both 100K and near
 room temperature
;
_journal_issue 12
_journal_name_full 'Acta Crystallographica Section C'
_journal_page_first i120
_journal_page_last i124
_journal_paper_doi 10.1107/S0108270103023321
_journal_volume 59
_journal_year 2003
_chemical_formula_iupac 'Na Y9 (Si O4)6 O2'
_chemical_formula_moiety 'Na1 O26 Si6 Y9'
_chemical_formula_sum 'Na O26 Si6 Y9'
_chemical_formula_weight 1407.72
_space_group_IT_number 176
_symmetry_cell_setting hexagonal
_symmetry_space_group_name_Hall '-P 6c'
_symmetry_space_group_name_H-M 'P 63/m'
_audit_creation_method 'WinGX routine CIF_UPDATE'
_cell_angle_alpha 90
_cell_angle_beta 90
_cell_angle_gamma 120
_cell_formula_units_Z 1
_cell_length_a 9.3386(10)
_cell_length_b 9.3386(10)
_cell_length_c 6.7589(8)
_cell_measurement_reflns_used 4465
_cell_measurement_temperature 270.0(10)
_cell_measurement_theta_max 32.30
_cell_measurement_theta_min 3.10
_cell_volume 510.47(10)
_computing_cell_refinement X-AREA
_computing_data_collection 'X-AREA (Stoe & Cie, 2002)'
_computing_data_reduction X-AREA
_computing_molecular_graphics 'Diamond 2.0 (Brandenburg & Berndt 1999)'
_computing_publication_material 'WinGX v1.64.05 (Farrugia, 1999)'
_computing_structure_refinement 'SHELXL97 (Sheldrick, 1997)'
_computing_structure_solution 'SHELXS97 (Sheldrick, 1997)'
_diffrn_ambient_temperature 270.0(10)
_diffrn_measured_fraction_theta_full 0.998
_diffrn_measured_fraction_theta_max 0.998
_diffrn_measurement_device '2-circle goniometer'
_diffrn_measurement_device_type 'STOE IPDS 2'
_diffrn_measurement_method 'rotation method'
_diffrn_radiation_type MoK\a
_diffrn_radiation_wavelength 0.71073
_diffrn_reflns_av_R_equivalents 0.0871
_diffrn_reflns_limit_h_max 12
_diffrn_reflns_limit_h_min -12
_diffrn_reflns_limit_k_max 12
_diffrn_reflns_limit_k_min -12
_diffrn_reflns_limit_l_max 8
_diffrn_reflns_limit_l_min -9
_diffrn_reflns_number 5619
_diffrn_reflns_theta_full 28.23
_diffrn_reflns_theta_max 28.23
_diffrn_reflns_theta_min 2.52
_diffrn_standards_decay_% 0
_diffrn_standards_interval_count 0
_diffrn_standards_interval_time 0
_diffrn_standards_number 0
_exptl_absorpt_coefficient_mu 25.765
_exptl_absorpt_correction_T_max 0.079
_exptl_absorpt_correction_T_min 0.031
_exptl_absorpt_correction_type numerical
_exptl_absorpt_process_details 'via equivalents using Stoe X-SHAPE and X-RED (Stoe & Cie, 1996)'
_exptl_crystal_colour colourless
_exptl_crystal_density_diffrn 4.579
_exptl_crystal_density_method 'not measured'
_exptl_crystal_description cuboid
_exptl_crystal_F_000 654
_exptl_crystal_size_max 0.15
_exptl_crystal_size_mid 0.14
_exptl_crystal_size_min 0.10
_refine_diff_density_max 0.70
_refine_diff_density_min -0.871
_refine_ls_extinction_coef 0.0124(11)
_refine_ls_extinction_expression Fc^*^=kFc[1+0.001xFc^2^\l^3^/sin(2\q)]^-1/4^
_refine_ls_extinction_method SHELXL
_refine_ls_goodness_of_fit_ref 1.203
_refine_ls_hydrogen_treatment none
_refine_ls_matrix_type full
_refine_ls_number_parameters 40
_refine_ls_number_reflns 460
_refine_ls_number_restraints 0
_refine_ls_restrained_S_all 1.203
_refine_ls_R_factor_gt 0.0352
_refine_ls_shift/su_max 0
_refine_ls_structure_factor_coef Fsqd
_refine_ls_weighting_details 'calc w=1/[\s^2^(Fo^2^)+(0.0113P)^2^+2.1558P] where P=(Fo^2^+2Fc^2^)/3'
_refine_ls_weighting_scheme calc
_refine_ls_wR_factor_ref 0.0532
_reflns_number_gt 402
_reflns_number_total 460
_reflns_threshold_expression 'I > 2\s(I)'
_cod_data_source_file ln1182.cif
_cod_data_source_block NaY270K
_cod_original_sg_symbol_H-M P63/m
_cod_original_formula_sum 'Na1 O26 Si6 Y9'
_cod_database_code 2013658
_cod_database_fobs_code 2013658

loop_
_symmetry_equiv_pos_as_xyz
'x, y, z'
'-x, -y, z+1/2'
'-y, x-y, z'
'y, -x+y, z+1/2'
'-x+y, -x, z'
'x-y, x, z+1/2'
'-x, -y, -z'
'x, y, -z-1/2'
'y, -x+y, -z'
'-y, x-y, -z-1/2'
'x-y, x, -z'
'-x+y, -x, -z-1/2'

loop_
_atom_site_label
_atom_site_fract_x
_atom_site_fract_y
_atom_site_fract_z
_atom_site_U_iso_or_equiv
_atom_site_adp_type
_atom_site_calc_flag
_atom_site_refinement_flags
_atom_site_occupancy
_atom_site_disorder_assembly
_atom_site_disorder_group
_atom_site_type_symbol
Y1 0.23630(7) 0.24091(8) 0.25 0.0098(2) Uani d S 1 . . Y
Y2 0.3333 0.6667 0.49809(18) 0.0140(3) Uani d SP 0.75 . . Y
Na 0.3333 0.6667 0.49809(18) 0.0140(3) Uani d SP 0.25 . . Na
Si 0.3976(2) 0.0261(2) 0.25 0.0080(4) Uani d S 1 . . Si
O4 0 0 0.25 0.0127(16) Uani d S 1 . . O
O1 0.5975(6) 0.1225(6) 0.25 0.0159(10) Uani d S 1 . . O
O2 0.3133(7) -0.1719(6) 0.25 0.0178(10) Uani d S 1 . . O
O3 0.3361(5) 0.0890(5) 0.0614(6) 0.0211(9) Uani d . 1 . . O

loop_
_atom_site_aniso_label
_atom_site_aniso_U_11
_atom_site_aniso_U_22
_atom_site_aniso_U_33
_atom_site_aniso_U_12
_atom_site_aniso_U_13
_atom_site_aniso_U_23
Y1 0.0118(3) 0.0112(3) 0.0080(3) 0.0071(3) 0 0
Y2 0.0143(3) 0.0143(3) 0.0134(5) 0.00714(16) 0 0
Na 0.0143(3) 0.0143(3) 0.0134(5) 0.00714(16) 0 0
Si 0.0084(8) 0.0075(8) 0.0084(9) 0.0042(7) 0 0
O4 0.007(2) 0.007(2) 0.024(5) 0.0035(10) 0 0
O1 0.009(2) 0.019(2) 0.022(3) 0.009(2) 0 0
O2 0.027(3) 0.007(2) 0.018(3) 0.008(2) 0 0
O3 0.039(2) 0.0228(19) 0.0108(19) 0.0222(17) -0.0127(16) -0.0096(14)

loop_
_atom_type_symbol
_atom_type_description
_atom_type_scat_dispersion_real
_atom_type_scat_dispersion_imag
_atom_type_scat_source
O O 0.0106 0.006 'International Tables Vol C Tables 4.2.6.8 and 6.1.1.4'
Si Si 0.0817 0.0704 'International Tables Vol C Tables 4.2.6.8 and 6.1.1.4'
Y Y -2.7962 3.5667 'International Tables Vol C Tables 4.2.6.8 and 6.1.1.4'
Na Na 0.0362 0.0249 'International Tables Vol C Tables 4.2.6.8 and 6.1.1.4'

loop_
_geom_angle_atom_site_label_1
_geom_angle_atom_site_label_2
_geom_angle_atom_site_label_3
_geom_angle_site_symmetry_1
_geom_angle_site_symmetry_3
_geom_angle
_geom_angle_publ_flag
O4 Y1 O3 . 6 102.90(11) ?
O3 Y1 O3 6 11 136.4(2) ?
O4 Y1 O1 . 5_665 152.98(12) ?
O3 Y1 O1 6 5_665 86.33(11) ?
O3 Y1 O3 6 8_556 77.62(8) ?
O3 Y1 O3 11 8_556 139.98(16) ?
O4 Y1 O3 . . 83.40(10) ?
O1 Y1 O3 5_665 . 73.75(14) ?
O3 Y1 O3 8_556 . 63.72(19) ?
O4 Y1 O2 . 3 109.55(11) ?
O3 Y1 O2 6 3 69.22(11) ?
O1 Y1 O2 5_665 3 97.47(16) ?
O3 Y1 O2 8_556 3 146.25(10) ?
O2 Y2 O2 1_565 3 73.69(14) ?
O2 Y2 O1 1_565 7_666 93.14(12) ?
O2 Y2 O1 3 7_666 155.20(17) ?
O2 Y2 O1 5_665 7_666 123.50(16) ?
O1 Y2 O1 7_666 9_566 76.44(14) ?
O1 Y2 O1 9_566 11_556 76.44(13) ?
O2 Y2 O3 1_565 4_565 65.38(14) ?
O2 Y2 O3 3 4_565 89.72(15) ?
O2 Y2 O3 5_665 4_565 138.75(13) ?
O1 Y2 O3 7_666 4_565 65.55(13) ?
O1 Y2 O3 9_566 4_565 59.76(14) ?
O1 Y2 O3 11_556 4_565 126.68(13) ?
O3 Y2 O3 4_565 2_665 117.72(4) ?
O2 Si O1 . . 113.9(3) yes
O2 Si O3 . . 110.97(18) yes
O1 Si O3 . . 108.5(2) yes
O3 Si O3 8_556 . 103.4(3) yes

loop_
_geom_bond_atom_site_label_1
_geom_bond_atom_site_label_2
_geom_bond_site_symmetry_2
_geom_bond_distance
_geom_bond_publ_flag
Y1 O4 . 2.2285(7) yes
Y1 O3 6 2.267(4) yes
Y1 O1 5_665 2.340(5) yes
Y1 O3 . 2.414(4) yes
Y1 O2 3 2.634(5) yes
Y1 Si . 3.0519(18) ?
Y1 Si 3 3.2370(19) ?
Y1 Y1 5 3.8599(11) ?
Y2 O2 1_565 2.324(4) yes
Y2 O1 7_666 2.433(4) yes
Y2 O3 4_565 2.807(4) yes
Y2 Si 7_666 3.1995(17) ?
Si O2 . 1.607(5) yes
Si O1 . 1.618(5) yes
Si O3 . 1.623(4) yes
